data_2240748
loop_
_publ_author_name
'Kerr, Jamie R.'
'Trembleau, Laurent'
'Storey, John M. D.'
'Wardell, James L.'
'Harrison, William T. A.'

_publ_section_title
;
 Crystal structures of four indole derivatives as possible cannabinoid
 allosteric antagonists
;
_journal_coeditor_code LH5763
_journal_issue 6
_journal_name_full 'Acta Crystallographica Section E'
_journal_page_first 654
_journal_page_last 659
_journal_paper_doi 10.1107/S2056989015008476
_journal_volume 71
_journal_year 2015
_chemical_formula_iupac 'C16 H13 Br N2 O2'
_chemical_formula_moiety 'C16 H13 Br N2 O2'
_chemical_formula_sum 'C16 H13 Br N2 O2'
_chemical_formula_weight 345.19
_chemical_name_systematic
;
2-Bromo-3-(2-nitro-1-phenylethyl)-1<i>H</i>-indole
;
_space_group_IT_number 14
_symmetry_cell_setting monoclinic
_symmetry_space_group_name_Hall '-P 2ybc'
_symmetry_space_group_name_H-M 'P 1 21/c 1'
_atom_sites_solution_hydrogens geom
_atom_sites_solution_primary direct
_atom_sites_solution_secondary difmap
_audit_creation_method SHELXL-97
_cell_angle_alpha 90.00
_cell_angle_beta 91.238(2)
_cell_angle_gamma 90.00
_cell_formula_units_Z 4
_cell_length_a 9.7223(7)
_cell_length_b 10.2804(7)
_cell_length_c 13.9652(10)
_cell_measurement_reflns_used 14875
_cell_measurement_temperature 100(2)
_cell_measurement_theta_max 27.5
_cell_measurement_theta_min 2.9
_cell_volume 1395.48(17)
_computing_cell_refinement
;
CrystalClear (Rigaku, 2012)
;
_computing_data_collection
;
CrystalClear (Rigaku, 2012)
;
_computing_data_reduction
;
CrystalClear (Rigaku, 2012)
;
_computing_molecular_graphics
;
ORTEP-3 for Windows (Farrugia, 2012)
;
_computing_publication_material
;
publCIF (Westrip, 2010)
;
_computing_structure_refinement
;
SHELXL97 (Sheldrick, 2008)
;
_computing_structure_solution
;
SHELXS97 (Sheldrick, 2008)
;
_diffrn_ambient_temperature 100(2)
_diffrn_measured_fraction_theta_full 0.997
_diffrn_measured_fraction_theta_max 0.997
_diffrn_measurement_device_type 'Rigaku Mercury CCD'
_diffrn_measurement_method \w
_diffrn_radiation_monochromator graphite
_diffrn_radiation_source 'fine-focus sealed tube'
_diffrn_radiation_type MoK\a
_diffrn_radiation_wavelength 0.71075
_diffrn_reflns_av_R_equivalents 0.0420
_diffrn_reflns_av_sigmaI/netI 0.0250
_diffrn_reflns_limit_h_max 12
_diffrn_reflns_limit_h_min -12
_diffrn_reflns_limit_k_max 13
_diffrn_reflns_limit_k_min -13
_diffrn_reflns_limit_l_max 17
_diffrn_reflns_limit_l_min -18
_diffrn_reflns_number 14919
_diffrn_reflns_theta_full 27.52
_diffrn_reflns_theta_max 27.52
_diffrn_reflns_theta_min 2.88
_diffrn_standards_decay_% 0
_exptl_absorpt_coefficient_mu 2.951
_exptl_absorpt_correction_T_max 0.8665
_exptl_absorpt_correction_T_min 0.5629
_exptl_absorpt_correction_type multi-scan
_exptl_absorpt_process_details
;
(SADABS; Sheldrick, 1996)
;
_exptl_crystal_colour 'pale brown'
_exptl_crystal_density_diffrn 1.643
_exptl_crystal_density_method 'not measured'
_exptl_crystal_description slab
_exptl_crystal_F_000 696
_exptl_crystal_size_max 0.22
_exptl_crystal_size_mid 0.19
_exptl_crystal_size_min 0.05
_refine_diff_density_max 1.264
_refine_diff_density_min -0.825
_refine_ls_extinction_method none
_refine_ls_goodness_of_fit_ref 1.066
_refine_ls_hydrogen_treatment mixed
_refine_ls_matrix_type full
_refine_ls_number_parameters 193
_refine_ls_number_reflns 3213
_refine_ls_number_restraints 0
_refine_ls_restrained_S_all 1.066
_refine_ls_R_factor_all 0.0447
_refine_ls_R_factor_gt 0.0404
_refine_ls_shift/su_max 0.001
_refine_ls_shift/su_mean 0.000
_refine_ls_structure_factor_coef Fsqd
_refine_ls_weighting_details 'calc w=1/[\s^2^(Fo^2^)+(0.0534P)^2^+2.3689P] where P=(Fo^2^+2Fc^2^)/3'
_refine_ls_weighting_scheme calc
_refine_ls_wR_factor_gt 0.1055
_refine_ls_wR_factor_ref 0.1080
_reflns_number_gt 2911
_reflns_number_total 3213
_reflns_threshold_expression I>2\s(I)
_cod_data_source_file lh5763sup1.cif
_cod_data_source_block II
_cod_original_sg_symbol_H-M 'P 21/c'
_cod_database_code 2240748
_cod_database_fobs_code 2240748

loop_
_symmetry_equiv_pos_as_xyz
'x, y, z'
'-x, y+1/2, -z+1/2'
'-x, -y, -z'
'x, -y-1/2, z-1/2'

loop_
_atom_site_type_symbol
_atom_site_label
_atom_site_fract_x
_atom_site_fract_y
_atom_site_fract_z
_atom_site_U_iso_or_equiv
_atom_site_adp_type
_atom_site_calc_flag
_atom_site_refinement_flags
_atom_site_occupancy
_atom_site_symmetry_multiplicity
C C1 0.4952(3) 0.3822(3) 0.59411(18) 0.0218(5) Uani d . 1 1
C C2 0.3700(3) 0.3784(3) 0.54275(19) 0.0261(6) Uani d . 1 1
H H2 0.3510 0.3120 0.4970 0.031 Uiso calc R 1 1
C C3 0.2753(3) 0.4750(3) 0.5611(2) 0.0297(6) Uani d . 1 1
H H3 0.1888 0.4745 0.5281 0.036 Uiso calc R 1 1
C C4 0.3051(3) 0.5740(3) 0.6280(2) 0.0281(6) Uani d . 1 1
H H4 0.2376 0.6386 0.6395 0.034 Uiso calc R 1 1
C C5 0.4299(3) 0.5801(3) 0.6776(2) 0.0257(6) Uani d . 1 1
H H5 0.4492 0.6489 0.7213 0.031 Uiso calc R 1 1
C C6 0.5274(3) 0.4817(2) 0.66142(18) 0.0210(5) Uani d . 1 1
C C7 0.6650(3) 0.4559(3) 0.69787(18) 0.0215(5) Uani d . 1 1
C C8 0.7066(3) 0.3462(3) 0.65211(19) 0.0223(5) Uani d . 1 1
C C9 0.7553(3) 0.5367(3) 0.76399(19) 0.0229(5) Uani d . 1 1
H H9 0.8379 0.4833 0.7817 0.027 Uiso calc R 1 1
C C10 0.6852(3) 0.5750(3) 0.85699(19) 0.0248(6) Uani d . 1 1
H H10A 0.7475 0.6310 0.8960 0.030 Uiso calc R 1 1
H H10B 0.6003 0.6249 0.8420 0.030 Uiso calc R 1 1
C C11 0.8057(3) 0.6574(3) 0.70989(18) 0.0219(5) Uani d . 1 1
C C12 0.7453(3) 0.7795(3) 0.7152(2) 0.0284(6) Uani d . 1 1
H H12 0.6706 0.7933 0.7568 0.034 Uiso calc R 1 1
C C13 0.7938(3) 0.8824(3) 0.6596(2) 0.0313(6) Uani d . 1 1
H H13 0.7520 0.9657 0.6639 0.038 Uiso calc R 1 1
C C14 0.9025(3) 0.8638(3) 0.5982(2) 0.0294(6) Uani d . 1 1
H H14 0.9354 0.9338 0.5607 0.035 Uiso calc R 1 1
C C15 0.9624(3) 0.7418(3) 0.5922(2) 0.0281(6) Uani d . 1 1
H H15 1.0363 0.7278 0.5499 0.034 Uiso calc R 1 1
C C16 0.9147(3) 0.6396(3) 0.6479(2) 0.0247(5) Uani d . 1 1
H H16 0.9570 0.5566 0.6436 0.030 Uiso calc R 1 1
N N1 0.6058(3) 0.2984(2) 0.59133(16) 0.0230(5) Uani d . 1 1
H H1 0.623(4) 0.242(3) 0.554(3) 0.028 Uiso d . 1 1
N N2 0.6503(3) 0.4554(2) 0.91218(16) 0.0271(5) Uani d . 1 1
O O1 0.7431(2) 0.3967(2) 0.95513(16) 0.0339(5) Uani d . 1 1
O O2 0.5300(3) 0.4220(3) 0.91282(19) 0.0464(6) Uani d . 1 1
Br Br1 0.87595(3) 0.26053(3) 0.66349(2) 0.02856(12) Uani d . 1 1

loop_
_atom_site_aniso_label
_atom_site_aniso_U_11
_atom_site_aniso_U_22
_atom_site_aniso_U_33
_atom_site_aniso_U_12
_atom_site_aniso_U_13
_atom_site_aniso_U_23
C1 0.0294(13) 0.0189(12) 0.0174(11) -0.0045(10) 0.0064(10) 0.0008(9)
C2 0.0357(15) 0.0257(13) 0.0169(12) -0.0090(11) 0.0020(11) -0.0003(10)
C3 0.0280(14) 0.0373(16) 0.0237(14) -0.0035(12) 0.0021(11) 0.0056(12)
C4 0.0321(15) 0.0271(14) 0.0255(14) 0.0026(11) 0.0075(12) 0.0026(11)
C5 0.0289(14) 0.0279(14) 0.0205(13) -0.0011(11) 0.0059(11) 0.0042(10)
C6 0.0279(13) 0.0190(12) 0.0164(11) -0.0039(10) 0.0062(10) 0.0002(9)
C7 0.0286(13) 0.0206(12) 0.0155(11) -0.0043(10) 0.0058(10) 0.0007(9)
C8 0.0266(13) 0.0222(12) 0.0184(12) -0.0009(10) 0.0058(10) 0.0005(10)
C9 0.0272(13) 0.0219(12) 0.0198(12) -0.0006(10) 0.0053(10) -0.0005(10)
C10 0.0336(15) 0.0199(12) 0.0210(13) 0.0006(11) 0.0041(11) 0.0007(10)
C11 0.0238(12) 0.0246(13) 0.0172(12) -0.0053(10) 0.0016(10) -0.0021(10)
C12 0.0313(15) 0.0280(14) 0.0263(14) -0.0014(12) 0.0078(11) -0.0037(12)
C13 0.0379(16) 0.0232(14) 0.0329(15) 0.0001(12) 0.0020(13) -0.0002(12)
C14 0.0319(15) 0.0314(15) 0.0250(14) -0.0079(12) 0.0010(11) 0.0074(11)
C15 0.0242(13) 0.0368(16) 0.0235(14) -0.0051(11) 0.0044(11) 0.0029(11)
C16 0.0249(13) 0.0267(13) 0.0226(13) -0.0024(11) 0.0024(10) 0.0012(11)
N1 0.0310(12) 0.0192(11) 0.0191(11) -0.0020(9) 0.0053(9) -0.0030(8)
N2 0.0453(15) 0.0204(11) 0.0158(10) -0.0012(10) 0.0063(10) 0.0003(9)
O1 0.0419(12) 0.0265(10) 0.0335(11) 0.0044(9) 0.0015(9) 0.0070(9)
O2 0.0381(13) 0.0549(16) 0.0463(15) -0.0109(12) 0.0043(11) 0.0110(12)
Br1 0.03170(18) 0.02778(17) 0.02638(18) 0.00571(11) 0.00434(12) 0.00019(10)

loop_
_atom_type_symbol
_atom_type_description
_atom_type_scat_dispersion_real
_atom_type_scat_dispersion_imag
_atom_type_scat_source
C C 0.0033 0.0016 'International Tables Vol C Tables 4.2.6.8 and 6.1.1.4'
H H 0.0000 0.0000 'International Tables Vol C Tables 4.2.6.8 and 6.1.1.4'
Br Br -0.2901 2.4595 'International Tables Vol C Tables 4.2.6.8 and 6.1.1.4'
N N 0.0061 0.0033 'International Tables Vol C Tables 4.2.6.8 and 6.1.1.4'
O O 0.0106 0.0060 'International Tables Vol C Tables 4.2.6.8 and 6.1.1.4'

loop_
_geom_angle_atom_site_label_1
_geom_angle_atom_site_label_2
_geom_angle_atom_site_label_3
_geom_angle
N1 C1 C2 129.7(2)
N1 C1 C6 107.9(2)
C2 C1 C6 122.5(3)
C3 C2 C1 117.4(3)
C3 C2 H2 121.3
C1 C2 H2 121.3
C2 C3 C4 121.0(3)
C2 C3 H3 119.5
C4 C3 H3 119.5
C5 C4 C3 122.0(3)
C5 C4 H4 119.0
C3 C4 H4 119.0
C4 C5 C6 118.2(3)
C4 C5 H5 120.9
C6 C5 H5 120.9
C5 C6 C1 118.9(3)
C5 C6 C7 134.1(3)
C1 C6 C7 106.9(2)
C8 C7 C6 105.6(2)
C8 C7 C9 124.6(3)
C6 C7 C9 129.5(2)
C7 C8 N1 111.7(2)
C7 C8 Br1 128.3(2)
N1 C8 Br1 120.0(2)
C7 C9 C10 113.4(2)
C7 C9 C11 109.3(2)
C10 C9 C11 111.2(2)
C7 C9 H9 107.6
C10 C9 H9 107.6
C11 C9 H9 107.6
N2 C10 C9 109.6(2)
N2 C10 H10A 109.7
C9 C10 H10A 109.7
N2 C10 H10B 109.7
C9 C10 H10B 109.7
H10A C10 H10B 108.2
C12 C11 C16 118.7(3)
C12 C11 C9 124.3(2)
C16 C11 C9 117.0(2)
C11 C12 C13 120.4(3)
C11 C12 H12 119.8
C13 C12 H12 119.8
C14 C13 C12 120.5(3)
C14 C13 H13 119.7
C12 C13 H13 119.7
C15 C14 C13 119.3(3)
C15 C14 H14 120.4
C13 C14 H14 120.4
C14 C15 C16 120.2(3)
C14 C15 H15 119.9
C16 C15 H15 119.9
C15 C16 C11 121.0(3)
C15 C16 H16 119.5
C11 C16 H16 119.5
C8 N1 C1 107.8(2)
C8 N1 H1 121(3)
C1 N1 H1 130(3)
O2 N2 O1 123.5(3)
O2 N2 C10 117.6(3)
O1 N2 C10 118.8(3)

loop_
_geom_bond_atom_site_label_1
_geom_bond_atom_site_label_2
_geom_bond_distance
C1 N1 1.379(4)
C1 C2 1.399(4)
C1 C6 1.419(4)
C2 C3 1.382(4)
C2 H2 0.9500
C3 C4 1.408(4)
C3 H3 0.9500
C4 C5 1.385(4)
C4 H4 0.9500
C5 C6 1.408(4)
C5 H5 0.9500
C6 C7 1.445(4)
C7 C8 1.363(4)
C7 C9 1.510(4)
C8 N1 1.373(4)
C8 Br1 1.871(3)
C9 C10 1.531(4)
C9 C11 1.538(4)
C9 H9 1.0000
C10 N2 1.495(3)
C10 H10A 0.9900
C10 H10B 0.9900
C11 C12 1.388(4)
C11 C16 1.395(4)
C12 C13 1.400(4)
C12 H12 0.9500
C13 C14 1.388(4)
C13 H13 0.9500
C14 C15 1.387(4)
C14 H14 0.9500
C15 C16 1.392(4)
C15 H15 0.9500
C16 H16 0.9500
N1 H1 0.80(4)
N2 O2 1.219(4)
N2 O1 1.231(3)

loop_
_geom_hbond_atom_site_label_D
_geom_hbond_atom_site_label_H
_geom_hbond_atom_site_label_A
_geom_hbond_site_symmetry_A
_geom_hbond_distance_DH
_geom_hbond_distance_HA
_geom_hbond_distance_DA
_geom_hbond_angle_DHA
N1 H1 O1 4_565 0.80(4) 2.32(4) 3.087(3) 161(4)
C12 H12 Cg2 2_656 0.95 2.75 3.500(3) 136

loop_
_geom_torsion_atom_site_label_1
_geom_torsion_atom_site_label_2
_geom_torsion_atom_site_label_3
_geom_torsion_atom_site_label_4
_geom_torsion
N1 C1 C2 C3 178.9(3)
C6 C1 C2 C3 -1.3(4)
C1 C2 C3 C4 0.9(4)
C2 C3 C4 C5 0.6(4)
C3 C4 C5 C6 -1.6(4)
C4 C5 C6 C1 1.2(4)
C4 C5 C6 C7 179.5(3)
N1 C1 C6 C5 -179.9(2)
C2 C1 C6 C5 0.2(4)
N1 C1 C6 C7 1.3(3)
C2 C1 C6 C7 -178.5(2)
C5 C6 C7 C8 -178.4(3)
C1 C6 C7 C8 0.0(3)
C5 C6 C7 C9 -4.7(5)
C1 C6 C7 C9 173.8(2)
C6 C7 C8 N1 -1.4(3)
C9 C7 C8 N1 -175.6(2)
C6 C7 C8 Br1 178.61(19)
C9 C7 C8 Br1 4.5(4)
C8 C7 C9 C10 -134.3(3)
C6 C7 C9 C10 53.0(4)
C8 C7 C9 C11 101.0(3)
C6 C7 C9 C11 -71.6(3)
C7 C9 C10 N2 62.0(3)
C11 C9 C10 N2 -174.4(2)
C7 C9 C11 C12 97.6(3)
C10 C9 C11 C12 -28.4(4)
C7 C9 C11 C16 -78.9(3)
C10 C9 C11 C16 155.2(2)
C16 C11 C12 C13 -0.3(4)
C9 C11 C12 C13 -176.7(3)
C11 C12 C13 C14 0.2(5)
C12 C13 C14 C15 0.2(5)
C13 C14 C15 C16 -0.6(4)
C14 C15 C16 C11 0.5(4)
C12 C11 C16 C15 0.0(4)
C9 C11 C16 C15 176.6(3)
C7 C8 N1 C1 2.3(3)
Br1 C8 N1 C1 -177.72(18)
C2 C1 N1 C8 177.6(3)
C6 C1 N1 C8 -2.2(3)
C9 C10 N2 O2 -105.5(3)
C9 C10 N2 O1 75.3(3)
